data_1566074
loop_
_publ_author_name
'Chen, Xuan-Wen'
'Chu, Ke-Shan'
'Wei, Rong-Jing'
'Qiu, Zhen-Lin'
'Tang, Chun'
'Tan, Yuan-Zhi'

_publ_section_title
;
 Phenylene segments of zigzag carbon nanotubes synthesized by
 metal-mediated dimerization
;
_journal_name_full 'Chemical Science'
_journal_paper_doi 10.1039/D1SC05459G
_journal_year 2022
_chemical_formula_moiety 'C86 H116 Au4 P4, C2 H2 Cl4'
_chemical_formula_sum 'C88 H118 Au4 Cl4 P4'
_chemical_formula_weight 2229.36
_space_group_crystal_system monoclinic
_space_group_IT_number 14
_space_group_name_Hall '-P 2yn'
_space_group_name_H-M_alt 'P 1 21/n 1'
_atom_sites_solution_hydrogens geom
_atom_sites_solution_primary dual
_audit_creation_date 2021-11-29
_audit_creation_method
;
Olex2 1.2
(compiled 2018.05.29 svn.r3508 for OlexSys, GUI svn.r5506)
;
_audit_update_record
;
2021-12-06 deposited with the CCDC.	2022-01-07 downloaded from the CCDC.
;
_cell_angle_alpha 90
_cell_angle_beta 90.962(2)
_cell_angle_gamma 90
_cell_formula_units_Z 2
_cell_length_a 16.7069(4)
_cell_length_b 15.0274(3)
_cell_length_c 16.9838(3)
_cell_measurement_reflns_used 11116
_cell_measurement_temperature 100.1(6)
_cell_measurement_theta_max 69.0380
_cell_measurement_theta_min 3.7260
_cell_volume 4263.37(15)
_computing_cell_refinement 'CrysAlisPro 1.171.41.110a (Rigaku OD, 2021)'
_computing_data_collection 'CrysAlisPro 1.171.41.110a (Rigaku OD, 2021)'
_computing_data_reduction 'CrysAlisPro 1.171.41.110a (Rigaku OD, 2021)'
_computing_molecular_graphics 'Olex2 (Dolomanov et al., 2009)'
_computing_publication_material 'Olex2 (Dolomanov et al., 2009)'
_computing_structure_refinement 'ShelXL (Sheldrick, 2015)'
_computing_structure_solution 'ShelXT (Sheldrick, 2015)'
_diffrn_ambient_environment N~2~
_diffrn_ambient_temperature 100.1(6)
_diffrn_detector 'Hybrid Pixel Array Detector'
_diffrn_detector_area_resol_mean 10.0000
_diffrn_detector_type HyPix
_diffrn_measured_fraction_theta_full 0.959
_diffrn_measured_fraction_theta_max 0.996
_diffrn_measurement_details
;
List of Runs (angles in degrees, time in seconds):

  # Type    Start    End  Width  t~exp~   \w     \q     \k     \f   Frames
#--------------------------------------------------------------------------
  1  \w     44.00  69.00   1.00    0.30    --   45.53  70.00 -68.00   25
  2  \w     92.00 178.00   1.00    1.40    --   97.85  30.00-120.00   86
  3  \w    130.00 155.00   1.00    1.40    --   97.85  70.00 -68.00   25
  4  \w     22.00  51.00   1.00    1.40    --   97.85 -45.00-150.00   29
  5  \w     21.00  46.00   1.00    1.40    --   97.85 -45.00-180.00   25
  6  \w     21.00  46.00   1.00    1.40    --   97.85 -45.00   0.00   25
  7  \w     23.00  50.00   1.00    1.40    --   97.85 -45.00  60.00   27
  8  \w     23.00  86.00   1.00    1.40    --   97.85 -70.00 159.00   63
  9  \w     25.00  50.00   1.00    1.40    --   97.85 -45.00 150.00   25
 10  \w     21.00  46.00   1.00    1.40    --   97.85 -45.00  30.00   25
 11  \w     21.00  46.00   1.00    1.40    --   97.85 -45.00 -60.00   25
 12  \w     21.00  46.00   1.00    1.40    --   97.85 -45.00 -30.00   25
 13  \w     -1.00  24.00   1.00    0.30    --   45.53 -70.00 159.00   25
 14  \w   -154.00 -69.00   1.00    1.40    --  -95.66 -70.00 159.00   85
 15  \w   -102.00 -15.00   1.00    0.30    --  -43.34 -70.00 159.00   87
 16  \w    -74.00 -21.00   1.00    1.40    --  -95.66  70.00 -68.00   53
 17  \w    -51.00 -20.00   1.00    1.40    --  -95.66  45.00 -60.00   31
 18  \w   -104.00 -22.00   1.00    1.40    --  -95.66  77.00 120.00   82
 19  \w    -46.00 -20.00   1.00    1.40    --  -95.66  45.00 150.00   26
 20  \w    -91.00 -57.00   1.00    1.40    --  -95.66 125.00  60.00   34
 21  \w    -50.00 -21.00   1.00    1.40    --  -95.66  45.00-120.00   29
 22  \w    -67.00  31.00   1.00    0.30    --  -43.34  70.00 -68.00   98
 23  \w     27.00 104.00   1.00    1.40    --   97.85 -94.00   0.00   77
 24  \w   -102.00 -70.00   1.00    0.30    --  -43.34-125.00-120.00   32
 25  \w   -106.00 -78.00   1.00    0.30    --  -43.34-125.00 -90.00   28
 26  \w   -111.00 -70.00   1.00    0.30    --  -43.34-125.00 -60.00   41
 27  \w    -95.00 -70.00   1.00    1.40    --  -95.66-125.00 120.00   25
 28  \w   -169.00-129.00   1.00    1.40    --  -95.66-125.00 120.00   40
;
_diffrn_measurement_device 'four-circle diffractometer'
_diffrn_measurement_device_type 'XtaLAB Synergy, Dualflex, HyPix'
_diffrn_measurement_method '\w scans'
_diffrn_orient_matrix_type 'CrysAlisPro convention (1999,Acta A55,543-557)'
_diffrn_orient_matrix_UB_11 -0.0241423000
_diffrn_orient_matrix_UB_12 0.0566306000
_diffrn_orient_matrix_UB_13 0.0713907000
_diffrn_orient_matrix_UB_21 0.0751924000
_diffrn_orient_matrix_UB_22 0.0580453000
_diffrn_orient_matrix_UB_23 -0.0101996000
_diffrn_orient_matrix_UB_31 -0.0477455000
_diffrn_orient_matrix_UB_32 0.0626262000
_diffrn_orient_matrix_UB_33 -0.0550238000
_diffrn_radiation_monochromator mirror
_diffrn_radiation_probe x-ray
_diffrn_radiation_type CuK\a
_diffrn_radiation_wavelength 1.54184
_diffrn_reflns_av_R_equivalents 0.0695
_diffrn_reflns_av_unetI/netI 0.0613
_diffrn_reflns_Laue_measured_fraction_full 0.959
_diffrn_reflns_Laue_measured_fraction_max 0.996
_diffrn_reflns_limit_h_max 17
_diffrn_reflns_limit_h_min -19
_diffrn_reflns_limit_k_max 17
_diffrn_reflns_limit_k_min -17
_diffrn_reflns_limit_l_max 20
_diffrn_reflns_limit_l_min -20
_diffrn_reflns_number 28905
_diffrn_reflns_point_group_measured_fraction_full 0.959
_diffrn_reflns_point_group_measured_fraction_max 0.996
_diffrn_reflns_theta_full 67.684
_diffrn_reflns_theta_max 65.999
_diffrn_reflns_theta_min 3.680
_diffrn_source 'micro-focus sealed X-ray tube'
_diffrn_source_type 'PhotonJet (Cu) X-ray Source'
_exptl_absorpt_coefficient_mu 14.827
_exptl_absorpt_correction_T_max 1.00000
_exptl_absorpt_correction_T_min 0.52985
_exptl_absorpt_correction_type multi-scan
_exptl_absorpt_process_details
;
CrysAlisPro 1.171.41.110a (Rigaku Oxford Diffraction, 2021)
Empirical absorption correction using spherical harmonics,
implemented in SCALE3 ABSPACK scaling algorithm.
;
_exptl_crystal_colour yellow
_exptl_crystal_colour_primary yellow
_exptl_crystal_density_diffrn 1.737
_exptl_crystal_description plate
_exptl_crystal_F_000 2180
_exptl_crystal_size_max 0.02
_exptl_crystal_size_mid 0.02
_exptl_crystal_size_min 0.01
_refine_diff_density_max 2.607
_refine_diff_density_min -2.016
_refine_diff_density_rms 0.184
_refine_ls_extinction_method none
_refine_ls_goodness_of_fit_ref 1.027
_refine_ls_hydrogen_treatment constr
_refine_ls_matrix_type full
_refine_ls_number_parameters 448
_refine_ls_number_reflns 7392
_refine_ls_number_restraints 1
_refine_ls_restrained_S_all 1.027
_refine_ls_R_factor_all 0.0672
_refine_ls_R_factor_gt 0.0539
_refine_ls_shift/su_max 0.001
_refine_ls_shift/su_mean 0.000
_refine_ls_structure_factor_coef Fsqd
_refine_ls_weighting_details 'w=1/[\s^2^(Fo^2^)+(0.0924P)^2^+5.9504P] where P=(Fo^2^+2Fc^2^)/3'
_refine_ls_weighting_scheme calc
_refine_ls_wR_factor_gt 0.1410
_refine_ls_wR_factor_ref 0.1507
_reflns_Friedel_coverage 0.000
_reflns_number_gt 5961
_reflns_number_total 7392
_reflns_threshold_expression 'I > 2\s(I)'
_cod_data_source_file d1sc05459g2.cif
_cod_data_source_block AucomplexforCM2P4P
_cod_database_code 1566074
_shelxl_version_number 2014-3
_shelx_space_group_comment
;
The symmetry employed for this shelxl refinement is uniquely defined
by the following loop, which should always be used as a source of
symmetry information in preference to the above space-group names.
They are only intended as comments.
;
_shelx_estimated_absorpt_t_max 0.866
_shelx_estimated_absorpt_t_min 0.756
_diffrn_oxdiff_digest_frames
;
01a91baf860ede3461d275638a03966e140119892de
;
_reflns_odcompleteness_completeness 99.97
_reflns_odcompleteness_iscentric 1
_reflns_odcompleteness_theta 63.60
_olex2_refinement_description
;
1. Fixed Uiso
 At 1.2 times of:
  All C(H) groups, All C(H,H) groups
2. Restrained distances
 C0AA_$1-C0AA
 1.53 with sigma of 0.01
3. Uiso/Uaniso restraints and constraints
Uanis(C0AA) = Uanis(Cl00) = Uanis(C0AA) = Uanis(Cl2) = Uanis(Cl00) = Uanis(Cl2)
= Uanis(C4) = Uanis(C4) = Uanis(Cl1) = Uanis(Cl0A) = Uanis(Cl1) = Uanis(Cl0A)
4. Others
 Fixed Sof: Cl00(0.5) Cl1(0.5) Cl0A(0.5) C4(0.5) H4(0.5) Cl2(0.5) C0AA(0.5)
 H0AA(0.5)
5.a Ternary CH refined with riding coordinates:
 C00H(H00H), C00L(H00L), C00R(H00R), C00V(H00V), C4(H4), C0AA(H0AA)
5.b Secondary CH2 refined with riding coordinates:
 C00O(H00A,H00B), C00S(H00C,H00F), C00T(H00J,H00O), C00U(H00S,H00T), C00X(H00U,
 H00X), C00Y(H00Y,H), C00Z(H00Z,HA), C010(H01A,H01B), C011(H01C,H01D),
 C012(H01E,H01F), C013(H01G,H01H), C014(H01I,H01J), C015(H01K,H01L), C016(H01M,
 H01N), C017(H01O,H01P), C018(H01Q,H01R), C019(H01S,H01T), C01A(H01U,H01V),
 C01B(H01W,H01X), C01C(H01Y,HB), C01D(H01Z,HC)
5.c Aromatic/amide H refined with riding coordinates:
 C008(H008), C009(H009), C00D(H00D), C00E(H00E), C00G(H00G), C00I(H00I),
 C00K(H00K), C00M(H00M), C00N(H00N), C00P(H00P), C00Q(H00Q), C00W(H00W)
;
_olex2_submission_special_instructions 'No special instructions were received'
_oxdiff_exptl_absorpt_empirical_details
;
Empirical correction (ABSPACK) includes:
- Absorption correction using spherical harmonics
- Frame scaling
;
_oxdiff_exptl_absorpt_empirical_full_max 2.371
_oxdiff_exptl_absorpt_empirical_full_min 0.562

loop_
_space_group_symop_operation_xyz
'x, y, z'
'-x+1/2, y+1/2, -z+1/2'
'-x, -y, -z'
'x-1/2, -y-1/2, z-1/2'

loop_
_atom_site_label
_atom_site_type_symbol
_atom_site_fract_x
_atom_site_fract_y
_atom_site_fract_z
_atom_site_U_iso_or_equiv
_atom_site_adp_type
_atom_site_occupancy
_atom_site_site_symmetry_order
_atom_site_calc_flag
_atom_site_refinement_flags_posn
_atom_site_refinement_flags_adp
_atom_site_refinement_flags_occupancy
_atom_site_disorder_assembly
_atom_site_disorder_group
Au01 Au 0.71668(2) 0.16863(2) 0.29702(2) 0.04579(15) Uani 1 1 d . . . . .
Au02 Au 0.47659(2) 0.89452(2) 0.68447(2) 0.04828(15) Uani 1 1 d . . . . .
P003 P 0.29099(14) 0.93234(14) 0.80396(12) 0.0429(5) Uani 1 1 d . . . . .
P004 P 0.40456(16) 1.02393(15) 0.68926(13) 0.0496(5) Uani 1 1 d . . . . .
Cl00 Cl 0.4894(10) 0.6040(8) 1.0871(8) 0.140(2) Uani 0.5 1 d . . P A 2
Cl1 Cl 0.5925(9) 0.5933(8) 0.9730(7) 0.140(2) Uani 0.5 1 d . . P B 1
C007 C 0.6980(5) 0.5482(6) 0.6714(5) 0.0451(19) Uani 1 1 d . . . . .
C008 C 0.6957(5) 0.4938(6) 0.6055(5) 0.0415(18) Uani 1 1 d . . . . .
H008 H 0.6614 0.5094 0.5625 0.050 Uiso 1 1 calc R . . . .
C009 C 0.6591(6) 0.2952(6) 0.4216(5) 0.0454(19) Uani 1 1 d . . . . .
H009 H 0.6084 0.2873 0.3966 0.054 Uiso 1 1 calc R . . . .
C00A C 0.5458(5) 0.7821(6) 0.6795(5) 0.0452(19) Uani 1 1 d . . . . .
C00B C 0.7274(6) 0.2537(5) 0.3904(5) 0.046(2) Uani 1 1 d . . . . .
C00C C 0.6474(5) 0.6297(6) 0.6750(5) 0.0437(19) Uani 1 1 d . . . . .
C00D C 0.5693(6) 0.7363(6) 0.7477(5) 0.051(2) Uani 1 1 d . . . . .
H00D H 0.5506 0.7562 0.7972 0.061 Uiso 1 1 calc R . . . .
C00E C 0.7496(6) 0.5236(7) 0.7334(5) 0.057(2) Uani 1 1 d . . . . .
H00E H 0.7530 0.5599 0.7792 0.068 Uiso 1 1 calc R . . . .
C00F C 0.7376(5) 0.3611(5) 0.5280(5) 0.0425(18) Uani 1 1 d . . . . .
C00G C 0.6658(5) 0.3475(5) 0.4886(5) 0.0411(18) Uani 1 1 d . . . . .
H00G H 0.6190 0.3750 0.5082 0.049 Uiso 1 1 calc R . . . .
C00H C 0.1931(6) 0.9721(7) 0.8341(6) 0.053(2) Uani 1 1 d . . . . .
H00H H 0.2016 1.0225 0.8717 0.063 Uiso 1 1 calc R . . . .
C00I C 0.8053(6) 0.3210(6) 0.4972(6) 0.051(2) Uani 1 1 d . . . . .
H00I H 0.8557 0.3285 0.5230 0.061 Uiso 1 1 calc R . . . .
C00J C 0.7425(5) 0.4161(6) 0.5998(5) 0.0416(18) Uani 1 1 d . . . . .
C00K C 0.7998(6) 0.2704(6) 0.4296(6) 0.055(2) Uani 1 1 d . . . . .
H00K H 0.8474 0.2459 0.4088 0.066 Uiso 1 1 calc R . . . .
C00L C 0.4672(6) 1.1260(6) 0.6892(6) 0.055(2) Uani 1 1 d . . . . .
H00L H 0.4315 1.1794 0.6886 0.066 Uiso 1 1 calc R . . . .
C00M C 0.6192(6) 0.6626(6) 0.7452(5) 0.052(2) Uani 1 1 d . . . . .
H00M H 0.6343 0.6340 0.7930 0.062 Uiso 1 1 calc R . . . .
C00N C 0.7929(6) 0.3953(6) 0.6623(6) 0.053(2) Uani 1 1 d . . . . .
H00N H 0.8262 0.3442 0.6596 0.064 Uiso 1 1 calc R . . . .
C00O C 0.1472(7) 1.0076(7) 0.7617(7) 0.065(3) Uani 1 1 d . . . . .
H00A H 0.1772 1.0581 0.7391 0.078 Uiso 1 1 calc R . . . .
H00B H 0.1436 0.9603 0.7213 0.078 Uiso 1 1 calc R . . . .
C00P C 0.5745(7) 0.7482(6) 0.6094(6) 0.055(2) Uani 1 1 d . . . . .
H00P H 0.5590 0.7761 0.5613 0.066 Uiso 1 1 calc R . . . .
C00Q C 0.6243(7) 0.6763(6) 0.6071(6) 0.054(2) Uani 1 1 d . . . . .
H00Q H 0.6439 0.6573 0.5577 0.064 Uiso 1 1 calc R . . . .
C00R C 0.3399(7) 0.8862(7) 0.8920(6) 0.058(2) Uani 1 1 d . . . . .
H00R H 0.3043 0.8365 0.9091 0.070 Uiso 1 1 calc R . . . .
C00S C 0.3464(6) 1.0334(6) 0.7796(5) 0.052(2) Uani 1 1 d . . . . .
H00C H 0.3832 1.0480 0.8239 0.062 Uiso 1 1 calc R . . . .
H00F H 0.3080 1.0832 0.7735 0.062 Uiso 1 1 calc R . . . .
C00T C 0.1470(7) 0.8998(8) 0.8761(7) 0.066(3) Uani 1 1 d . . . . .
H00J H 0.1759 0.8822 0.9251 0.079 Uiso 1 1 calc R . . . .
H00O H 0.1417 0.8467 0.8419 0.079 Uiso 1 1 calc R . . . .
C00U C 0.3461(6) 0.9478(7) 0.9625(6) 0.058(2) Uani 1 1 d . . . . .
H00S H 0.2922 0.9703 0.9751 0.070 Uiso 1 1 calc R . . . .
H00T H 0.3799 0.9996 0.9489 0.070 Uiso 1 1 calc R . . . .
C00V C 0.3314(7) 1.0345(7) 0.6083(6) 0.060(2) Uani 1 1 d . . . . .
H00V H 0.2834 1.0007 0.6259 0.072 Uiso 1 1 calc R . . . .
C00W C 0.7953(7) 0.4484(8) 0.7293(6) 0.061(3) Uani 1 1 d . . . . .
H00W H 0.8290 0.4323 0.7726 0.073 Uiso 1 1 calc R . . . .
C00X C 0.3010(8) 1.1282(8) 0.5909(7) 0.069(3) Uani 1 1 d . . . . .
H00U H 0.2802 1.1550 0.6397 0.083 Uiso 1 1 calc R . . . .
H00X H 0.3458 1.1656 0.5726 0.083 Uiso 1 1 calc R . . . .
C00Y C 0.4545(7) 0.7943(9) 0.9476(7) 0.070(3) Uani 1 1 d . . . . .
H00Y H 0.4189 0.7442 0.9612 0.084 Uiso 1 1 calc R . . . .
H H 0.5078 0.7696 0.9356 0.084 Uiso 1 1 calc R . . . .
C00Z C 0.3573(8) 0.9882(9) 0.5317(6) 0.071(3) Uani 1 1 d . . . . .
H00Z H 0.4042 1.0196 0.5101 0.086 Uiso 1 1 calc R . . . .
HA H 0.3735 0.9262 0.5435 0.086 Uiso 1 1 calc R . . . .
C010 C 0.5171(8) 1.1257(8) 0.6138(8) 0.074(3) Uani 1 1 d . . . . .
H01A H 0.5506 1.0714 0.6123 0.088 Uiso 1 1 calc R . . . .
H01B H 0.4811 1.1255 0.5670 0.088 Uiso 1 1 calc R . . . .
C011 C 0.5202(8) 1.1293(8) 0.7618(6) 0.072(3) Uani 1 1 d . . . . .
H01C H 0.5553 1.0762 0.7631 0.087 Uiso 1 1 calc R . . . .
H01D H 0.4866 1.1280 0.8092 0.087 Uiso 1 1 calc R . . . .
C012 C 0.4207(7) 0.8422(8) 0.8751(6) 0.065(3) Uani 1 1 d . . . . .
H01E H 0.4139 0.7991 0.8315 0.078 Uiso 1 1 calc R . . . .
H01F H 0.4592 0.8883 0.8582 0.078 Uiso 1 1 calc R . . . .
C013 C 0.0632(8) 1.0385(9) 0.7819(9) 0.088(4) Uani 1 1 d . . . . .
H01G H 0.0667 1.0921 0.8156 0.105 Uiso 1 1 calc R . . . .
H01H H 0.0337 1.0547 0.7329 0.105 Uiso 1 1 calc R . . . .
C014 C 0.3819(9) 0.9016(10) 1.0345(7) 0.083(4) Uani 1 1 d . . . . .
H01I H 0.3437 0.8564 1.0535 0.100 Uiso 1 1 calc R . . . .
H01J H 0.3903 0.9459 1.0770 0.100 Uiso 1 1 calc R . . . .
C015 C 0.0623(7) 0.9370(10) 0.8961(9) 0.085(4) Uani 1 1 d . . . . .
H01K H 0.0310 0.8901 0.9226 0.102 Uiso 1 1 calc R . . . .
H01L H 0.0683 0.9877 0.9330 0.102 Uiso 1 1 calc R . . . .
C016 C 0.2908(10) 0.9877(10) 0.4713(7) 0.085(4) Uani 1 1 d . . . . .
H01M H 0.2462 0.9508 0.4906 0.101 Uiso 1 1 calc R . . . .
H01N H 0.3103 0.9605 0.4221 0.101 Uiso 1 1 calc R . . . .
C017 C 0.5717(10) 1.2134(10) 0.7629(8) 0.091(4) Uani 1 1 d . . . . .
H01O H 0.6085 1.2123 0.8093 0.109 Uiso 1 1 calc R . . . .
H01P H 0.5370 1.2666 0.7671 0.109 Uiso 1 1 calc R . . . .
C018 C 0.6210(9) 1.2184(10) 0.6859(9) 0.092(4) Uani 1 1 d . . . . .
H01Q H 0.6490 1.2764 0.6842 0.111 Uiso 1 1 calc R . . . .
H01R H 0.6622 1.1711 0.6872 0.111 Uiso 1 1 calc R . . . .
C019 C 0.0182(7) 0.9669(10) 0.8241(9) 0.084(4) Uani 1 1 d . . . . .
H01S H -0.0350 0.9898 0.8390 0.100 Uiso 1 1 calc R . . . .
H01T H 0.0098 0.9156 0.7884 0.100 Uiso 1 1 calc R . . . .
C01A C 0.2350(9) 1.1266(10) 0.5282(8) 0.086(4) Uani 1 1 d . . . . .
H01U H 0.1878 1.0953 0.5493 0.104 Uiso 1 1 calc R . . . .
H01V H 0.2186 1.1885 0.5160 0.104 Uiso 1 1 calc R . . . .
C01B C 0.4617(9) 0.8565(12) 1.0165(8) 0.093(4) Uani 1 1 d . . . . .
H01W H 0.5022 0.9026 1.0050 0.111 Uiso 1 1 calc R . . . .
H01X H 0.4805 0.8229 1.0634 0.111 Uiso 1 1 calc R . . . .
C01C C 0.5707(10) 1.2081(9) 0.6122(9) 0.091(4) Uani 1 1 d . . . . .
H01Y H 0.6064 1.2042 0.5663 0.109 Uiso 1 1 calc R . . . .
HB H 0.5368 1.2617 0.6053 0.109 Uiso 1 1 calc R . . . .
C01D C 0.2601(10) 1.0816(10) 0.4536(8) 0.086(4) Uani 1 1 d . . . . .
H01Z H 0.3027 1.1168 0.4285 0.103 Uiso 1 1 calc R . . . .
HC H 0.2139 1.0783 0.4164 0.103 Uiso 1 1 calc R . . . .
Cl0A Cl 0.5482(9) 0.4370(8) 0.8972(8) 0.140(2) Uani 0.5 1 d . . P B 1
C4 C 0.503(3) 0.511(3) 0.954(2) 0.140(2) Uani 0.5 1 d . . P B 1
H4 H 0.4538 0.5389 0.9305 0.168 Uiso 0.5 1 calc R . P B 1
Cl2 Cl 0.5637(9) 0.5908(8) 0.9296(7) 0.140(2) Uani 0.5 1 d . . P A 2
C0AA C 0.519(3) 0.5431(16) 1.016(3) 0.140(2) Uani 0.5 1 d D . P A 2
H0AA H 0.5680 0.5175 1.0411 0.168 Uiso 0.5 1 calc R . P A 2

loop_
_atom_site_aniso_label
_atom_site_aniso_U_11
_atom_site_aniso_U_22
_atom_site_aniso_U_33
_atom_site_aniso_U_23
_atom_site_aniso_U_13
_atom_site_aniso_U_12
Au01 0.0615(3) 0.0345(2) 0.0414(2) -0.00660(13) 0.00269(16) 0.00221(14)
Au02 0.0625(3) 0.0371(2) 0.0455(2) -0.00418(14) 0.00966(17) -0.00071(15)
P003 0.0500(12) 0.0385(11) 0.0403(10) -0.0070(9) 0.0030(9) -0.0009(9)
P004 0.0667(15) 0.0383(11) 0.0444(11) -0.0027(9) 0.0133(10) -0.0005(10)
Cl00 0.182(7) 0.125(4) 0.110(4) 0.001(4) -0.021(4) 0.041(4)
Cl1 0.182(7) 0.125(4) 0.110(4) 0.001(4) -0.021(4) 0.041(4)
C007 0.049(5) 0.050(5) 0.036(4) -0.005(4) 0.002(4) -0.004(4)
C008 0.045(5) 0.047(5) 0.033(4) -0.003(3) -0.001(3) 0.002(4)
C009 0.051(5) 0.041(4) 0.044(4) -0.006(4) -0.006(4) 0.002(4)
C00A 0.047(5) 0.040(4) 0.049(5) -0.002(4) 0.005(4) -0.002(4)
C00B 0.055(5) 0.033(4) 0.048(5) 0.006(3) -0.006(4) 0.004(4)
C00C 0.049(5) 0.040(4) 0.042(4) -0.007(4) -0.005(4) -0.004(4)
C00D 0.061(6) 0.050(5) 0.042(4) -0.016(4) 0.003(4) -0.009(4)
C00E 0.064(6) 0.072(6) 0.035(4) -0.009(4) -0.010(4) 0.007(5)
C00F 0.046(5) 0.035(4) 0.046(4) -0.002(4) 0.001(4) 0.006(3)
C00G 0.042(5) 0.037(4) 0.044(4) -0.002(3) 0.007(4) 0.003(3)
C00H 0.047(5) 0.056(5) 0.056(5) -0.012(4) 0.007(4) -0.002(4)
C00I 0.047(5) 0.050(5) 0.055(5) -0.009(4) 0.002(4) -0.002(4)
C00J 0.050(5) 0.039(4) 0.036(4) 0.001(3) 0.003(4) 0.003(3)
C00K 0.063(6) 0.047(5) 0.055(5) -0.015(4) -0.005(5) 0.012(4)
C00L 0.066(6) 0.040(5) 0.059(6) 0.006(4) 0.009(5) -0.002(4)
C00M 0.064(6) 0.052(5) 0.039(4) -0.009(4) -0.007(4) 0.003(4)
C00N 0.062(6) 0.047(5) 0.050(5) 0.001(4) -0.012(4) 0.011(4)
C00O 0.073(7) 0.050(5) 0.071(7) -0.002(5) -0.004(5) 0.003(5)
C00P 0.073(7) 0.045(5) 0.047(5) 0.004(4) 0.011(4) 0.004(4)
C00Q 0.068(6) 0.048(5) 0.046(5) -0.009(4) 0.010(4) 0.007(4)
C00R 0.066(6) 0.058(6) 0.049(5) -0.008(4) -0.007(5) 0.007(5)
C00S 0.069(6) 0.039(4) 0.048(5) -0.015(4) 0.020(4) -0.008(4)
C00T 0.065(7) 0.078(7) 0.054(6) 0.004(5) 0.007(5) -0.014(5)
C00U 0.058(6) 0.070(6) 0.047(5) -0.017(5) 0.000(4) 0.006(5)
C00V 0.075(7) 0.049(5) 0.056(5) -0.001(4) 0.012(5) 0.001(5)
C00W 0.065(6) 0.072(7) 0.046(5) -0.005(5) -0.011(4) 0.000(5)
C00X 0.082(8) 0.064(6) 0.062(6) -0.002(5) -0.012(6) 0.015(6)
C00Y 0.063(7) 0.088(8) 0.059(6) -0.007(6) 0.004(5) 0.023(6)
C00Z 0.091(8) 0.075(7) 0.048(5) -0.004(5) 0.003(5) 0.000(6)
C010 0.081(8) 0.068(7) 0.071(7) 0.020(6) 0.014(6) -0.003(6)
C011 0.107(10) 0.064(6) 0.046(5) 0.009(5) -0.002(6) -0.030(6)
C012 0.076(7) 0.064(6) 0.055(6) -0.003(5) -0.006(5) 0.013(5)
C013 0.078(8) 0.081(9) 0.103(10) -0.034(8) -0.022(7) 0.033(7)
C014 0.090(9) 0.103(10) 0.056(6) -0.015(6) -0.015(6) 0.030(7)
C015 0.049(7) 0.107(10) 0.099(10) -0.025(8) 0.014(6) -0.018(6)
C016 0.114(11) 0.087(9) 0.052(6) -0.003(6) -0.006(6) 0.007(8)
C017 0.110(11) 0.082(9) 0.080(8) 0.017(7) -0.027(8) -0.031(8)
C018 0.088(10) 0.080(9) 0.109(11) 0.020(8) -0.002(8) -0.030(7)
C019 0.053(7) 0.083(9) 0.115(11) -0.026(8) -0.004(7) 0.009(6)
C01A 0.096(10) 0.085(9) 0.078(8) 0.012(7) -0.022(7) 0.008(7)
C01B 0.082(9) 0.139(13) 0.056(7) -0.015(8) -0.011(6) 0.034(9)
C01C 0.106(11) 0.070(8) 0.098(10) 0.032(7) 0.025(8) -0.011(7)
C01D 0.104(10) 0.094(9) 0.060(7) 0.002(6) -0.017(7) 0.009(8)
Cl0A 0.182(7) 0.125(4) 0.110(4) 0.001(4) -0.021(4) 0.041(4)
C4 0.182(7) 0.125(4) 0.110(4) 0.001(4) -0.021(4) 0.041(4)
Cl2 0.182(7) 0.125(4) 0.110(4) 0.001(4) -0.021(4) 0.041(4)
C0AA 0.182(7) 0.125(4) 0.110(4) 0.001(4) -0.021(4) 0.041(4)

loop_
_atom_type_symbol
_atom_type_description
_atom_type_scat_dispersion_real
_atom_type_scat_dispersion_imag
_atom_type_scat_source
C C 0.0181 0.0091 'International Tables Vol C Tables 4.2.6.8 and 6.1.1.4'
H H 0.0000 0.0000 'International Tables Vol C Tables 4.2.6.8 and 6.1.1.4'
Au Au -4.4197 7.2980 'International Tables Vol C Tables 4.2.6.8 and 6.1.1.4'
Cl Cl 0.3639 0.7018 'International Tables Vol C Tables 4.2.6.8 and 6.1.1.4'
P P 0.2955 0.4335 'International Tables Vol C Tables 4.2.6.8 and 6.1.1.4'

loop_
_geom_angle_atom_site_label_1
_geom_angle_atom_site_label_2
_geom_angle_atom_site_label_3
_geom_angle
_geom_angle_site_symmetry_1
_geom_angle_site_symmetry_3
_geom_angle_publ_flag
C00B Au01 P003 176.8(2) . 3_666 ?
C00A Au02 P004 177.3(3) . . ?
C00H P003 Au01 112.8(3) . 3_666 ?
C00H P003 C00R 106.5(5) . . ?
C00H P003 C00S 104.6(5) . . ?
C00R P003 Au01 112.3(3) . 3_666 ?
C00R P003 C00S 106.2(5) . . ?
C00S P003 Au01 113.7(3) . 3_666 ?
C00L P004 Au02 113.9(3) . . ?
C00S P004 Au02 112.4(3) . . ?
C00S P004 C00L 104.1(4) . . ?
C00V P004 Au02 113.1(3) . . ?
C00V P004 C00L 107.3(5) . . ?
C00V P004 C00S 105.3(5) . . ?
C008 C007 C00C 120.7(8) . . ?
C008 C007 C00E 117.4(8) . . ?
C00E C007 C00C 121.9(8) . . ?
C007 C008 H008 118.8 . . ?
C007 C008 C00J 122.4(8) . . ?
C00J C008 H008 118.8 . . ?
C00B C009 H009 119.8 . . ?
C00G C009 H009 119.8 . . ?
C00G C009 C00B 120.4(8) . . ?
C00D C00A Au02 121.6(7) . . ?
C00P C00A Au02 122.7(7) . . ?
C00P C00A C00D 115.6(8) . . ?
C009 C00B Au01 120.5(6) . . ?
C00K C00B Au01 123.2(7) . . ?
C00K C00B C009 116.2(8) . . ?
C00M C00C C007 122.2(8) . . ?
C00M C00C C00Q 116.0(8) . . ?
C00Q C00C C007 121.8(8) . . ?
C00A C00D H00D 119.0 . . ?
C00M C00D C00A 121.9(8) . . ?
C00M C00D H00D 119.0 . . ?
C007 C00E H00E 119.4 . . ?
C00W C00E C007 121.2(9) . . ?
C00W C00E H00E 119.4 . . ?
C00G C00F C00I 117.4(8) . . ?
C00G C00F C00J 121.3(8) . . ?
C00I C00F C00J 121.3(8) . . ?
C009 C00G H00G 118.7 . . ?
C00F C00G C009 122.6(8) . . ?
C00F C00G H00G 118.7 . . ?
P003 C00H H00H 108.1 . . ?
C00O C00H P003 109.1(7) . . ?
C00O C00H H00H 108.1 . . ?
C00T C00H P003 111.3(8) . . ?
C00T C00H H00H 108.1 . . ?
C00T C00H C00O 112.0(9) . . ?
C00F C00I H00I 119.7 . . ?
C00K C00I C00F 120.6(9) . . ?
C00K C00I H00I 119.7 . . ?
C008 C00J C00F 119.8(7) . . ?
C00N C00J C008 117.9(8) . . ?
C00N C00J C00F 122.3(8) . . ?
C00B C00K H00K 118.6 . . ?
C00I C00K C00B 122.8(9) . . ?
C00I C00K H00K 118.6 . . ?
P004 C00L H00L 109.0 . . ?
C010 C00L P004 108.1(8) . . ?
C010 C00L H00L 109.0 . . ?
C011 C00L P004 110.5(7) . . ?
C011 C00L H00L 109.0 . . ?
C011 C00L C010 111.2(10) . . ?
C00C C00M C00D 121.8(9) . . ?
C00C C00M H00M 119.1 . . ?
C00D C00M H00M 119.1 . . ?
C00J C00N H00N 119.7 . . ?
C00J C00N C00W 120.6(9) . . ?
C00W C00N H00N 119.7 . . ?
C00H C00O H00A 109.2 . . ?
C00H C00O H00B 109.2 . . ?
H00A C00O H00B 107.9 . . ?
C013 C00O C00H 112.1(10) . . ?
C013 C00O H00A 109.2 . . ?
C013 C00O H00B 109.2 . . ?
C00A C00P H00P 118.8 . . ?
C00Q C00P C00A 122.3(9) . . ?
C00Q C00P H00P 118.8 . . ?
C00C C00Q H00Q 118.9 . . ?
C00P C00Q C00C 122.3(9) . . ?
C00P C00Q H00Q 118.9 . . ?
P003 C00R H00R 105.2 . . ?
C00U C00R P003 116.0(7) . . ?
C00U C00R H00R 105.2 . . ?
C00U C00R C012 111.2(9) . . ?
C012 C00R P003 113.1(7) . . ?
C012 C00R H00R 105.2 . . ?
P003 C00S P004 113.7(4) . . ?
P003 C00S H00C 108.8 . . ?
P003 C00S H00F 108.8 . . ?
P004 C00S H00C 108.8 . . ?
P004 C00S H00F 108.8 . . ?
H00C C00S H00F 107.7 . . ?
C00H C00T H00J 110.0 . . ?
C00H C00T H00O 110.0 . . ?
C00H C00T C015 108.3(10) . . ?
H00J C00T H00O 108.4 . . ?
C015 C00T H00J 110.0 . . ?
C015 C00T H00O 110.0 . . ?
C00R C00U H00S 109.2 . . ?
C00R C00U H00T 109.2 . . ?
C00R C00U C014 112.1(9) . . ?
H00S C00U H00T 107.9 . . ?
C014 C00U H00S 109.2 . . ?
C014 C00U H00T 109.2 . . ?
P004 C00V H00V 105.1 . . ?
C00X C00V P004 116.3(8) . . ?
C00X C00V H00V 105.1 . . ?
C00X C00V C00Z 110.4(9) . . ?
C00Z C00V P004 113.7(8) . . ?
C00Z C00V H00V 105.1 . . ?
C00E C00W C00N 120.5(9) . . ?
C00E C00W H00W 119.7 . . ?
C00N C00W H00W 119.7 . . ?
C00V C00X H00U 109.5 . . ?
C00V C00X H00X 109.5 . . ?
H00U C00X H00X 108.0 . . ?
C01A C00X C00V 110.9(10) . . ?
C01A C00X H00U 109.5 . . ?
C01A C00X H00X 109.5 . . ?
H00Y C00Y H 108.0 . . ?
C012 C00Y H00Y 109.4 . . ?
C012 C00Y H 109.4 . . ?
C01B C00Y H00Y 109.4 . . ?
C01B C00Y H 109.4 . . ?
C01B C00Y C012 111.0(11) . . ?
C00V C00Z H00Z 109.4 . . ?
C00V C00Z HA 109.4 . . ?
H00Z C00Z HA 108.0 . . ?
C016 C00Z C00V 111.4(11) . . ?
C016 C00Z H00Z 109.4 . . ?
C016 C00Z HA 109.4 . . ?
C00L C010 H01A 109.7 . . ?
C00L C010 H01B 109.7 . . ?
H01A C010 H01B 108.2 . . ?
C01C C010 C00L 109.7(11) . . ?
C01C C010 H01A 109.7 . . ?
C01C C010 H01B 109.7 . . ?
C00L C011 H01C 109.4 . . ?
C00L C011 H01D 109.4 . . ?
C00L C011 C017 111.1(9) . . ?
H01C C011 H01D 108.0 . . ?
C017 C011 H01C 109.4 . . ?
C017 C011 H01D 109.4 . . ?
C00R C012 H01E 109.3 . . ?
C00R C012 H01F 109.3 . . ?
C00Y C012 C00R 111.5(9) . . ?
C00Y C012 H01E 109.3 . . ?
C00Y C012 H01F 109.3 . . ?
H01E C012 H01F 108.0 . . ?
C00O C013 H01G 109.4 . . ?
C00O C013 H01H 109.4 . . ?
H01G C013 H01H 108.0 . . ?
C019 C013 C00O 111.1(10) . . ?
C019 C013 H01G 109.4 . . ?
C019 C013 H01H 109.4 . . ?
C00U C014 H01I 109.2 . . ?
C00U C014 H01J 109.2 . . ?
C00U C014 C01B 111.9(11) . . ?
H01I C014 H01J 107.9 . . ?
C01B C014 H01I 109.2 . . ?
C01B C014 H01J 109.2 . . ?
C00T C015 H01K 109.3 . . ?
C00T C015 H01L 109.3 . . ?
H01K C015 H01L 108.0 . . ?
C019 C015 C00T 111.6(11) . . ?
C019 C015 H01K 109.3 . . ?
C019 C015 H01L 109.3 . . ?
C00Z C016 H01M 109.2 . . ?
C00Z C016 H01N 109.2 . . ?
C00Z C016 C01D 111.9(11) . . ?
H01M C016 H01N 107.9 . . ?
C01D C016 H01M 109.2 . . ?
C01D C016 H01N 109.2 . . ?
C011 C017 H01O 109.8 . . ?
C011 C017 H01P 109.8 . . ?
C011 C017 C018 109.5(12) . . ?
H01O C017 H01P 108.2 . . ?
C018 C017 H01O 109.8 . . ?
C018 C017 H01P 109.8 . . ?
C017 C018 H01Q 108.9 . . ?
C017 C018 H01R 108.9 . . ?
H01Q C018 H01R 107.7 . . ?
C01C C018 C017 113.5(12) . . ?
C01C C018 H01Q 108.9 . . ?
C01C C018 H01R 108.9 . . ?
C013 C019 H01S 109.4 . . ?
C013 C019 H01T 109.4 . . ?
C015 C019 C013 111.4(11) . . ?
C015 C019 H01S 109.4 . . ?
C015 C019 H01T 109.4 . . ?
H01S C019 H01T 108.0 . . ?
C00X C01A H01U 109.0 . . ?
C00X C01A H01V 109.0 . . ?
H01U C01A H01V 107.8 . . ?
C01D C01A C00X 112.9(12) . . ?
C01D C01A H01U 109.0 . . ?
C01D C01A H01V 109.0 . . ?
C00Y C01B C014 111.8(11) . . ?
C00Y C01B H01W 109.2 . . ?
C00Y C01B H01X 109.2 . . ?
C014 C01B H01W 109.2 . . ?
C014 C01B H01X 109.2 . . ?
H01W C01B H01X 107.9 . . ?
C010 C01C H01Y 109.0 . . ?
C010 C01C HB 109.0 . . ?
C018 C01C C010 112.8(10) . . ?
C018 C01C H01Y 109.0 . . ?
C018 C01C HB 109.0 . . ?
H01Y C01C HB 107.8 . . ?
C016 C01D H01Z 109.6 . . ?
C016 C01D HC 109.6 . . ?
C01A C01D C016 110.3(11) . . ?
C01A C01D H01Z 109.6 . . ?
C01A C01D HC 109.6 . . ?
H01Z C01D HC 108.1 . . ?
Cl1 C4 H4 114.9 . . ?
Cl0A C4 Cl1 99(3) . . ?
Cl0A C4 H4 114.9 . . ?
C4 C4 Cl1 92(4) 3_667 . ?
C4 C4 Cl0A 118(4) 3_667 . ?
C4 C4 H4 114.9 3_667 . ?
Cl00 C0AA Cl2 121.6(16) . . ?
Cl00 C0AA H0AA 98.7 . . ?
Cl2 C0AA H0AA 98.7 . . ?
C0AA C0AA Cl00 128(5) 3_667 . ?
C0AA C0AA Cl2 103(4) 3_667 . ?
C0AA C0AA H0AA 98.7 3_667 . ?

loop_
_geom_bond_atom_site_label_1
_geom_bond_atom_site_label_2
_geom_bond_distance
_geom_bond_site_symmetry_2
_geom_bond_publ_flag
Au01 P003 2.292(2) 3_666 ?
Au01 C00B 2.042(9) . ?
Au02 P004 2.289(2) . ?
Au02 C00A 2.049(9) . ?
P003 Au01 2.292(2) 3_666 ?
P003 C00H 1.822(10) . ?
P003 C00R 1.829(10) . ?
P003 C00S 1.829(9) . ?
P004 C00L 1.858(10) . ?
P004 C00S 1.835(9) . ?
P004 C00V 1.831(11) . ?
Cl00 C0AA 1.60(4) . ?
Cl1 C4 1.96(6) . ?
C007 C008 1.386(12) . ?
C007 C00C 1.490(13) . ?
C007 C00E 1.400(13) . ?
C008 H008 0.9500 . ?
C008 C00J 1.408(12) . ?
C009 H009 0.9500 . ?
C009 C00B 1.411(13) . ?
C009 C00G 1.385(12) . ?
C00A C00D 1.397(13) . ?
C00A C00P 1.389(13) . ?
C00B C00K 1.394(14) . ?
C00C C00M 1.380(13) . ?
C00C C00Q 1.399(13) . ?
C00D H00D 0.9500 . ?
C00D C00M 1.387(14) . ?
C00E H00E 0.9500 . ?
C00E C00W 1.366(15) . ?
C00F C00G 1.379(13) . ?
C00F C00I 1.390(13) . ?
C00F C00J 1.476(12) . ?
C00G H00G 0.9500 . ?
C00H H00H 1.0000 . ?
C00H C00O 1.534(15) . ?
C00H C00T 1.517(15) . ?
C00I H00I 0.9500 . ?
C00I C00K 1.379(13) . ?
C00J C00N 1.379(13) . ?
C00K H00K 0.9500 . ?
C00L H00L 1.0000 . ?
C00L C010 1.540(16) . ?
C00L C011 1.505(16) . ?
C00M H00M 0.9500 . ?
C00N H00N 0.9500 . ?
C00N C00W 1.389(14) . ?
C00O H00A 0.9900 . ?
C00O H00B 0.9900 . ?
C00O C013 1.523(18) . ?
C00P H00P 0.9500 . ?
C00P C00Q 1.364(14) . ?
C00Q H00Q 0.9500 . ?
C00R H00R 1.0000 . ?
C00R C00U 1.516(14) . ?
C00R C012 1.535(16) . ?
C00S H00C 0.9900 . ?
C00S H00F 0.9900 . ?
C00T H00J 0.9900 . ?
C00T H00O 0.9900 . ?
C00T C015 1.564(18) . ?
C00U H00S 0.9900 . ?
C00U H00T 0.9900 . ?
C00U C014 1.520(16) . ?
C00V H00V 1.0000 . ?
C00V C00X 1.525(15) . ?
C00V C00Z 1.544(15) . ?
C00W H00W 0.9500 . ?
C00X H00U 0.9900 . ?
C00X H00X 0.9900 . ?
C00X C01A 1.520(17) . ?
C00Y H00Y 0.9900 . ?
C00Y H 0.9900 . ?
C00Y C012 1.526(16) . ?
C00Y C01B 1.501(18) . ?
C00Z H00Z 0.9900 . ?
C00Z HA 0.9900 . ?
C00Z C016 1.499(18) . ?
C010 H01A 0.9900 . ?
C010 H01B 0.9900 . ?
C010 C01C 1.529(18) . ?
C011 H01C 0.9900 . ?
C011 H01D 0.9900 . ?
C011 C017 1.529(17) . ?
C012 H01E 0.9900 . ?
C012 H01F 0.9900 . ?
C013 H01G 0.9900 . ?
C013 H01H 0.9900 . ?
C013 C019 1.50(2) . ?
C014 H01I 0.9900 . ?
C014 H01J 0.9900 . ?
C014 C01B 1.532(19) . ?
C015 H01K 0.9900 . ?
C015 H01L 0.9900 . ?
C015 C019 1.49(2) . ?
C016 H01M 0.9900 . ?
C016 H01N 0.9900 . ?
C016 C01D 1.53(2) . ?
C017 H01O 0.9900 . ?
C017 H01P 0.9900 . ?
C017 C018 1.56(2) . ?
C018 H01Q 0.9900 . ?
C018 H01R 0.9900 . ?
C018 C01C 1.50(2) . ?
C019 H01S 0.9900 . ?
C019 H01T 0.9900 . ?
C01A H01U 0.9900 . ?
C01A H01V 0.9900 . ?
C01A C01D 1.50(2) . ?
C01B H01W 0.9900 . ?
C01B H01X 0.9900 . ?
C01C H01Y 0.9900 . ?
C01C HB 0.9900 . ?
C01D H01Z 0.9900 . ?
C01D HC 0.9900 . ?
Cl0A C4 1.67(5) . ?
C4 C4 1.59(9) 3_667 ?
C4 H4 1.0000 . ?
Cl2 C0AA 1.80(5) . ?
C0AA C0AA 1.530(10) 3_667 ?
C0AA H0AA 1.0000 . ?

loop_
_smtbx_masks_void_nr
_smtbx_masks_void_average_x
_smtbx_masks_void_average_y
_smtbx_masks_void_average_z
_smtbx_masks_void_volume
_smtbx_masks_void_count_electrons
_smtbx_masks_void_content
1 0.103 0.802 0.711 9.5 1.6 ?
2 0.232 0.213 0.319 11.4 0.5 ?
3 0.268 0.713 0.181 11.4 0.5 ?
4 0.397 0.302 0.789 9.5 1.0 ?
5 0.603 0.698 0.211 9.5 1.7 ?
6 0.732 0.287 0.819 11.4 0.5 ?
7 0.768 0.787 0.681 11.4 0.5 ?
8 0.897 0.198 0.289 9.5 1.0 ?
